data_7043580
loop_
_publ_author_name
'Lee, Kyounghoon'
'Donahue, Courtney M.'
'Daly, Scott R.'

_publ_section_title
;
 Triaminoborane-bridged diphosphine complexes with Ni and Pd: coordination
 chemistry, structures, and ligand-centered reactivity
;
_journal_name_full 'Dalton Trans.'
_journal_paper_doi 10.1039/C7DT02144E
_journal_year 2017
_chemical_formula_moiety 'C18 H40 B N3 P2'
_chemical_formula_sum 'C18 H40 B N3 P2'
_chemical_formula_weight 371.28
_space_group_crystal_system monoclinic
_space_group_IT_number 14
_space_group_name_Hall '-P 2ybc'
_space_group_name_H-M_alt 'P 1 21/c 1'
_symmetry_space_group_name_Hall '-P 2ybc'
_symmetry_space_group_name_H-M 'P 1 21/c 1'
_atom_sites_solution_hydrogens geom
_audit_creation_date 2016-10-17
_audit_creation_method
;
Olex2 1.2
(compiled 2016.09.09 svn.r3337 for OlexSys, GUI svn.r5227)
;
_audit_update_record
;
2017-06-30 deposited with the CCDC.
2017-07-03 downloaded from the CCDC.
;
_cell_angle_alpha 90
_cell_angle_beta 101.400(5)
_cell_angle_gamma 90
_cell_formula_units_Z 4
_cell_length_a 8.6254(9)
_cell_length_b 15.2128(15)
_cell_length_c 17.6220(18)
_cell_measurement_reflns_used 9921
_cell_measurement_temperature 190(2)
_cell_measurement_theta_max 25.79
_cell_measurement_theta_min 2.36
_cell_volume 2266.7(4)
_computing_cell_refinement 'APEX II (Bruker-AXS, 2015)'
_computing_data_collection 'APEX II (Bruker-AXS, 2015)'
_computing_data_reduction 'APEX II (Bruker-AXS, 2015)'
_computing_molecular_graphics 'Olex2 (Dolomanov et al., 2009)'
_computing_publication_material 'Olex2 (Dolomanov et al., 2009)'
_computing_structure_refinement 'ShelXL (Sheldrick, 2015)'
_computing_structure_solution 'ShelXT (Sheldrick, 2015)'
_diffrn_ambient_temperature 190.15
_diffrn_measured_fraction_theta_full 0.998
_diffrn_measured_fraction_theta_max 0.996
_diffrn_measurement_device_type 'Bruker Nonius Kappa Apex II'
_diffrn_radiation_type MoK\a
_diffrn_radiation_wavelength 0.71073
_diffrn_reflns_av_R_equivalents 0.0499
_diffrn_reflns_av_unetI/netI 0.0343
_diffrn_reflns_Laue_measured_fraction_full 0.998
_diffrn_reflns_Laue_measured_fraction_max 0.996
_diffrn_reflns_limit_h_max 11
_diffrn_reflns_limit_h_min -7
_diffrn_reflns_limit_k_max 19
_diffrn_reflns_limit_k_min -20
_diffrn_reflns_limit_l_max 23
_diffrn_reflns_limit_l_min -23
_diffrn_reflns_number 52481
_diffrn_reflns_point_group_measured_fraction_full 0.998
_diffrn_reflns_point_group_measured_fraction_max 0.996
_diffrn_reflns_theta_full 25.242
_diffrn_reflns_theta_max 27.942
_diffrn_reflns_theta_min 2.926
_exptl_absorpt_coefficient_mu 0.197
_exptl_absorpt_correction_T_max 0.7456
_exptl_absorpt_correction_T_min 0.7110
_exptl_absorpt_correction_type multi-scan
_exptl_absorpt_process_details
;
SADABS-2014/5 (Bruker,2014/5) was used for absorption correction.
wR2(int) was 0.0598 before and 0.0535 after correction.
The Ratio of minimum to maximum transmission is 0.9536.
The \l/2 correction factor is 0.00150.
;
_exptl_crystal_colour colorless
_exptl_crystal_density_diffrn 1.088
_exptl_crystal_description 'irregular prism-like'
_exptl_crystal_F_000 816
_exptl_crystal_size_max 0.33
_exptl_crystal_size_mid 0.14
_exptl_crystal_size_min 0.09
_refine_diff_density_max 0.399
_refine_diff_density_min -0.265
_refine_diff_density_rms 0.050
_refine_ls_extinction_method none
_refine_ls_goodness_of_fit_ref 1.021
_refine_ls_hydrogen_treatment constr
_refine_ls_matrix_type full
_refine_ls_number_parameters 225
_refine_ls_number_reflns 5424
_refine_ls_number_restraints 0
_refine_ls_restrained_S_all 1.021
_refine_ls_R_factor_all 0.0574
_refine_ls_R_factor_gt 0.0369
_refine_ls_shift/su_max 0.001
_refine_ls_shift/su_mean 0.000
_refine_ls_structure_factor_coef Fsqd
_refine_ls_weighting_details 'w=1/[\s^2^(Fo^2^)+(0.0463P)^2^+0.6963P] where P=(Fo^2^+2Fc^2^)/3'
_refine_ls_weighting_scheme calc
_refine_ls_wR_factor_gt 0.0890
_refine_ls_wR_factor_ref 0.0998
_reflns_Friedel_coverage 0.000
_reflns_number_gt 4130
_reflns_number_total 5424
_reflns_threshold_expression 'I > 2\s(I)'
_cod_data_source_file c7dt02144e2.cif
_cod_data_source_block dal1611
_cod_database_code 7043580
_shelx_space_group_comment
;
The symmetry employed for this shelxl refinement is uniquely defined
by the following loop, which should always be used as a source of
symmetry information in preference to the above space-group names.
They are only intended as comments.
;
_shelx_estimated_absorpt_t_max 0.982
_shelx_estimated_absorpt_t_min 0.938
_olex2_refinement_description
;
1. Fixed Uiso
 At 1.2 times of:
  All C(H) groups, All C(H,H) groups
 At 1.5 times of:
  All C(H,H,H) groups
2.a Ternary CH refined with riding coordinates:
 C11(H11), C21(H21), C31(H31), C41(H41)
2.b Secondary CH2 refined with riding coordinates:
 C3(H3A,H3B), C4(H4A,H4B), C2(H2A,H2B), C6(H6A,H6B), C1(H1A,H1B), C5(H5A,H5B)
2.c Idealised Me refined as rotating group:
 C13(H13A,H13B,H13C), C12(H12A,H12B,H12C), C23(H23A,H23B,H23C), C43(H43A,H43B,
 H43C), C32(H32A,H32B,H32C), C33(H33A,H33B,H33C), C22(H22A,H22B,H22C), C42(H42A,
 H42B,H42C)
;
_shelx_shelxl_version_number 2014/7
_olex2_submission_special_instructions 'No special instructions were received'

loop_
_space_group_symop_operation_xyz
'x, y, z'
'-x, y+1/2, -z+1/2'
'-x, -y, -z'
'x, -y-1/2, z-1/2'

loop_
_atom_site_label
_atom_site_type_symbol
_atom_site_fract_x
_atom_site_fract_y
_atom_site_fract_z
_atom_site_U_iso_or_equiv
_atom_site_adp_type
_atom_site_occupancy
_atom_site_site_symmetry_order
_atom_site_calc_flag
_atom_site_refinement_flags_posn
P1 P 0.42727(4) 0.78469(2) 0.63985(2) 0.02190(10) Uani 1 1 d .
P2 P 0.17269(4) 0.80754(2) 0.48226(2) 0.02155(10) Uani 1 1 d .
N2 N 0.23529(14) 0.70021(8) 0.48361(7) 0.0244(3) Uani 1 1 d .
N1 N 0.31508(15) 0.69076(8) 0.63005(7) 0.0254(3) Uani 1 1 d .
N3 N 0.24548(16) 0.55718(8) 0.55084(7) 0.0311(3) Uani 1 1 d .
C11 C 0.34043(18) 0.85329(10) 0.70938(8) 0.0269(3) Uani 1 1 d .
H11 H 0.3853 0.8336 0.7634 0.032 Uiso 1 1 calc R
C21 C 0.61433(18) 0.74550(10) 0.70327(9) 0.0290(3) Uani 1 1 d .
H21 H 0.5890 0.7195 0.7515 0.035 Uiso 1 1 calc R
C31 C 0.28408(19) 0.86456(11) 0.41595(9) 0.0315(4) Uani 1 1 d .
H31 H 0.2277 0.8549 0.3613 0.038 Uiso 1 1 calc R
C41 C -0.02659(18) 0.79809(11) 0.41860(10) 0.0343(4) Uani 1 1 d .
H41 H -0.0159 0.7658 0.3705 0.041 Uiso 1 1 calc R
C3 C 0.2389(2) 0.50435(11) 0.61880(10) 0.0384(4) Uani 1 1 d .
H3A H 0.3429 0.4763 0.6379 0.046 Uiso 1 1 calc R
H3B H 0.1589 0.4573 0.6051 0.046 Uiso 1 1 calc R
C13 C 0.3881(2) 0.94898(11) 0.70012(11) 0.0413(4) Uani 1 1 d .
H13A H 0.5036 0.9535 0.7099 0.062 Uiso 1 1 calc GR
H13B H 0.3468 0.9859 0.7372 0.062 Uiso 1 1 calc GR
H13C H 0.3443 0.9688 0.6473 0.062 Uiso 1 1 calc GR
C12 C 0.16056(19) 0.84704(13) 0.69537(10) 0.0393(4) Uani 1 1 d .
H12A H 0.1157 0.8664 0.6426 0.059 Uiso 1 1 calc GR
H12B H 0.1210 0.8847 0.7325 0.059 Uiso 1 1 calc GR
H12C H 0.1295 0.7860 0.7021 0.059 Uiso 1 1 calc GR
C4 C 0.2354(2) 0.50732(11) 0.47954(10) 0.0407(4) Uani 1 1 d .
H4A H 0.1246 0.4889 0.4600 0.049 Uiso 1 1 calc R
H4B H 0.3016 0.4538 0.4897 0.049 Uiso 1 1 calc R
C2 C 0.1960(2) 0.56207(11) 0.68139(10) 0.0379(4) Uani 1 1 d .
H2A H 0.0879 0.5857 0.6639 0.046 Uiso 1 1 calc R
H2B H 0.1971 0.5267 0.7287 0.046 Uiso 1 1 calc R
C6 C 0.2066(2) 0.64991(11) 0.41049(9) 0.0357(4) Uani 1 1 d .
H6A H 0.2429 0.6848 0.3699 0.043 Uiso 1 1 calc R
H6B H 0.0917 0.6395 0.3936 0.043 Uiso 1 1 calc R
C1 C 0.3122(2) 0.63709(11) 0.69956(9) 0.0368(4) Uani 1 1 d .
H1A H 0.2823 0.6746 0.7403 0.044 Uiso 1 1 calc R
H1B H 0.4192 0.6133 0.7197 0.044 Uiso 1 1 calc R
C23 C 0.7304(2) 0.82127(13) 0.72511(11) 0.0450(5) Uani 1 1 d .
H23A H 0.7414 0.8535 0.6783 0.068 Uiso 1 1 calc GR
H23B H 0.8337 0.7980 0.7504 0.068 Uiso 1 1 calc GR
H23C H 0.6908 0.8610 0.7607 0.068 Uiso 1 1 calc GR
B1 B 0.26547(19) 0.64998(11) 0.55474(9) 0.0234(3) Uani 1 1 d .
C5 C 0.2916(2) 0.56336(12) 0.41965(10) 0.0448(5) Uani 1 1 d .
H5A H 0.4068 0.5736 0.4356 0.054 Uiso 1 1 calc R
H5B H 0.2724 0.5321 0.3694 0.054 Uiso 1 1 calc R
C43 C -0.1002(2) 0.88782(13) 0.39583(13) 0.0534(5) Uani 1 1 d .
H43A H -0.1000 0.9228 0.4426 0.080 Uiso 1 1 calc GR
H43B H -0.2092 0.8801 0.3676 0.080 Uiso 1 1 calc GR
H43C H -0.0386 0.9183 0.3627 0.080 Uiso 1 1 calc GR
C32 C 0.4536(2) 0.83113(14) 0.42465(11) 0.0441(5) Uani 1 1 d .
H32A H 0.5101 0.8403 0.4780 0.066 Uiso 1 1 calc GR
H32B H 0.5073 0.8634 0.3892 0.066 Uiso 1 1 calc GR
H32C H 0.4522 0.7683 0.4123 0.066 Uiso 1 1 calc GR
C33 C 0.2857(2) 0.96342(13) 0.43361(12) 0.0519(5) Uani 1 1 d .
H33A H 0.1767 0.9852 0.4259 0.078 Uiso 1 1 calc GR
H33B H 0.3424 0.9946 0.3988 0.078 Uiso 1 1 calc GR
H33C H 0.3388 0.9735 0.4874 0.078 Uiso 1 1 calc GR
C22 C 0.6870(2) 0.67448(13) 0.65978(12) 0.0474(5) Uani 1 1 d .
H22A H 0.6104 0.6269 0.6451 0.071 Uiso 1 1 calc GR
H22B H 0.7825 0.6511 0.6933 0.071 Uiso 1 1 calc GR
H22C H 0.7146 0.6999 0.6131 0.071 Uiso 1 1 calc GR
C42 C -0.1317(2) 0.74435(14) 0.46134(14) 0.0559(6) Uani 1 1 d .
H42A H -0.0809 0.6878 0.4771 0.084 Uiso 1 1 calc GR
H42B H -0.2343 0.7341 0.4271 0.084 Uiso 1 1 calc GR
H42C H -0.1475 0.7766 0.5073 0.084 Uiso 1 1 calc GR

loop_
_atom_site_aniso_label
_atom_site_aniso_U_11
_atom_site_aniso_U_22
_atom_site_aniso_U_33
_atom_site_aniso_U_23
_atom_site_aniso_U_13
_atom_site_aniso_U_12
P1 0.02809(19) 0.02075(19) 0.01652(18) 0.00008(14) 0.00363(14) -0.00047(15)
P2 0.02499(19) 0.02189(19) 0.01813(18) 0.00094(14) 0.00514(14) 0.00156(14)
N2 0.0318(6) 0.0235(7) 0.0170(6) -0.0028(5) 0.0024(5) 0.0051(5)
N1 0.0363(7) 0.0222(6) 0.0169(6) 0.0028(5) 0.0035(5) -0.0050(5)
N3 0.0424(8) 0.0206(7) 0.0277(7) -0.0012(5) 0.0008(6) -0.0003(6)
C11 0.0336(8) 0.0274(8) 0.0193(7) -0.0012(6) 0.0044(6) 0.0034(6)
C21 0.0302(8) 0.0293(8) 0.0263(8) 0.0004(6) 0.0028(6) 0.0046(6)
C31 0.0327(8) 0.0384(9) 0.0247(8) 0.0071(7) 0.0091(6) -0.0001(7)
C41 0.0262(8) 0.0329(9) 0.0411(9) 0.0014(7) -0.0001(7) 0.0043(7)
C3 0.0472(10) 0.0236(8) 0.0414(10) 0.0055(7) 0.0014(8) -0.0048(7)
C13 0.0514(10) 0.0263(9) 0.0471(10) -0.0064(7) 0.0118(8) 0.0058(8)
C12 0.0349(9) 0.0534(11) 0.0318(9) -0.0066(8) 0.0117(7) 0.0038(8)
C4 0.0550(11) 0.0243(9) 0.0379(10) -0.0090(7) -0.0026(8) 0.0063(8)
C2 0.0464(10) 0.0316(9) 0.0365(9) 0.0102(7) 0.0103(8) -0.0065(8)
C6 0.0503(10) 0.0330(9) 0.0223(8) -0.0064(7) 0.0034(7) 0.0075(8)
C1 0.0558(10) 0.0310(9) 0.0228(8) 0.0069(6) 0.0059(7) -0.0084(8)
C23 0.0315(9) 0.0442(11) 0.0534(11) 0.0007(9) -0.0062(8) -0.0008(8)
B1 0.0236(8) 0.0232(8) 0.0229(8) -0.0006(6) 0.0033(6) 0.0018(6)
C5 0.0583(11) 0.0414(11) 0.0341(9) -0.0121(8) 0.0075(8) 0.0129(9)
C43 0.0352(10) 0.0461(12) 0.0733(14) 0.0149(10) -0.0027(9) 0.0110(9)
C32 0.0332(9) 0.0639(13) 0.0390(10) 0.0083(9) 0.0161(8) 0.0000(8)
C33 0.0562(12) 0.0378(11) 0.0666(13) 0.0147(9) 0.0239(10) -0.0079(9)
C22 0.0500(11) 0.0414(11) 0.0524(11) -0.0023(9) 0.0143(9) 0.0172(9)
C42 0.0305(9) 0.0472(12) 0.0909(16) 0.0079(11) 0.0139(10) -0.0045(9)

loop_
_atom_type_symbol
_atom_type_description
_atom_type_scat_dispersion_real
_atom_type_scat_dispersion_imag
_atom_type_scat_source
C C 0.0033 0.0016 'International Tables Vol C Tables 4.2.6.8 and 6.1.1.4'
H H 0.0000 0.0000 'International Tables Vol C Tables 4.2.6.8 and 6.1.1.4'
B B 0.0013 0.0007 'International Tables Vol C Tables 4.2.6.8 and 6.1.1.4'
N N 0.0061 0.0033 'International Tables Vol C Tables 4.2.6.8 and 6.1.1.4'
P P 0.1023 0.0942 'International Tables Vol C Tables 4.2.6.8 and 6.1.1.4'

loop_
_geom_angle_atom_site_label_1
_geom_angle_atom_site_label_2
_geom_angle_atom_site_label_3
_geom_angle
N1 P1 C11 103.84(7)
N1 P1 C21 101.40(7)
C21 P1 C11 101.30(7)
N2 P2 C31 104.54(7)
N2 P2 C41 100.66(7)
C41 P2 C31 100.76(7)
C6 N2 P2 118.84(10)
B1 N2 P2 121.06(10)
B1 N2 C6 116.91(13)
C1 N1 P1 118.61(10)
B1 N1 P1 120.45(10)
B1 N1 C1 118.18(13)
C3 N3 C4 114.70(13)
B1 N3 C3 122.24(13)
B1 N3 C4 123.02(13)
P1 C11 H11 109.0
C13 C11 P1 108.04(11)
C13 C11 H11 109.0
C12 C11 P1 112.62(11)
C12 C11 H11 109.0
C12 C11 C13 109.15(14)
P1 C21 H21 109.1
C23 C21 P1 110.84(11)
C23 C21 H21 109.1
C23 C21 C22 110.29(14)
C22 C21 P1 108.45(11)
C22 C21 H21 109.1
P2 C31 H31 108.8
C32 C31 P2 112.55(11)
C32 C31 H31 108.8
C32 C31 C33 109.63(15)
C33 C31 P2 108.26(11)
C33 C31 H31 108.8
P2 C41 H41 108.6
C43 C41 P2 112.07(12)
C43 C41 H41 108.6
C43 C41 C42 110.63(15)
C42 C41 P2 108.15(12)
C42 C41 H41 108.6
N3 C3 H3A 109.8
N3 C3 H3B 109.8
N3 C3 C2 109.58(13)
H3A C3 H3B 108.2
C2 C3 H3A 109.8
C2 C3 H3B 109.8
C11 C13 H13A 109.5
C11 C13 H13B 109.5
C11 C13 H13C 109.5
H13A C13 H13B 109.5
H13A C13 H13C 109.5
H13B C13 H13C 109.5
C11 C12 H12A 109.5
C11 C12 H12B 109.5
C11 C12 H12C 109.5
H12A C12 H12B 109.5
H12A C12 H12C 109.5
H12B C12 H12C 109.5
N3 C4 H4A 109.7
N3 C4 H4B 109.7
N3 C4 C5 109.67(14)
H4A C4 H4B 108.2
C5 C4 H4A 109.7
C5 C4 H4B 109.7
C3 C2 H2A 109.6
C3 C2 H2B 109.6
H2A C2 H2B 108.1
C1 C2 C3 110.21(14)
C1 C2 H2A 109.6
C1 C2 H2B 109.6
N2 C6 H6A 109.3
N2 C6 H6B 109.3
N2 C6 C5 111.52(13)
H6A C6 H6B 108.0
C5 C6 H6A 109.3
C5 C6 H6B 109.3
N1 C1 C2 111.16(13)
N1 C1 H1A 109.4
N1 C1 H1B 109.4
C2 C1 H1A 109.4
C2 C1 H1B 109.4
H1A C1 H1B 108.0
C21 C23 H23A 109.5
C21 C23 H23B 109.5
C21 C23 H23C 109.5
H23A C23 H23B 109.5
H23A C23 H23C 109.5
H23B C23 H23C 109.5
N2 B1 N1 122.46(14)
N3 B1 N2 118.88(13)
N3 B1 N1 118.66(13)
C4 C5 H5A 109.5
C4 C5 H5B 109.5
C6 C5 C4 110.69(15)
C6 C5 H5A 109.5
C6 C5 H5B 109.5
H5A C5 H5B 108.1
C41 C43 H43A 109.5
C41 C43 H43B 109.5
C41 C43 H43C 109.5
H43A C43 H43B 109.5
H43A C43 H43C 109.5
H43B C43 H43C 109.5
C31 C32 H32A 109.5
C31 C32 H32B 109.5
C31 C32 H32C 109.5
H32A C32 H32B 109.5
H32A C32 H32C 109.5
H32B C32 H32C 109.5
C31 C33 H33A 109.5
C31 C33 H33B 109.5
C31 C33 H33C 109.5
H33A C33 H33B 109.5
H33A C33 H33C 109.5
H33B C33 H33C 109.5
C21 C22 H22A 109.5
C21 C22 H22B 109.5
C21 C22 H22C 109.5
H22A C22 H22B 109.5
H22A C22 H22C 109.5
H22B C22 H22C 109.5
C41 C42 H42A 109.5
C41 C42 H42B 109.5
C41 C42 H42C 109.5
H42A C42 H42B 109.5
H42A C42 H42C 109.5
H42B C42 H42C 109.5

loop_
_geom_bond_atom_site_label_1
_geom_bond_atom_site_label_2
_geom_bond_distance
P1 N1 1.7153(13)
P1 C11 1.8745(15)
P1 C21 1.8695(15)
P2 N2 1.7184(12)
P2 C31 1.8669(15)
P2 C41 1.8632(16)
N2 C6 1.4768(18)
N2 B1 1.447(2)
N1 C1 1.4763(18)
N1 B1 1.451(2)
N3 C3 1.453(2)
N3 C4 1.456(2)
N3 B1 1.422(2)
C11 H11 1.0000
C11 C13 1.530(2)
C11 C12 1.525(2)
C21 H21 1.0000
C21 C23 1.525(2)
C21 C22 1.529(2)
C31 H31 1.0000
C31 C32 1.527(2)
C31 C33 1.535(3)
C41 H41 1.0000
C41 C43 1.525(2)
C41 C42 1.526(3)
C3 H3A 0.9900
C3 H3B 0.9900
C3 C2 1.512(2)
C13 H13A 0.9800
C13 H13B 0.9800
C13 H13C 0.9800
C12 H12A 0.9800
C12 H12B 0.9800
C12 H12C 0.9800
C4 H4A 0.9900
C4 H4B 0.9900
C4 C5 1.509(3)
C2 H2A 0.9900
C2 H2B 0.9900
C2 C1 1.511(2)
C6 H6A 0.9900
C6 H6B 0.9900
C6 C5 1.500(2)
C1 H1A 0.9900
C1 H1B 0.9900
C23 H23A 0.9800
C23 H23B 0.9800
C23 H23C 0.9800
C5 H5A 0.9900
C5 H5B 0.9900
C43 H43A 0.9800
C43 H43B 0.9800
C43 H43C 0.9800
C32 H32A 0.9800
C32 H32B 0.9800
C32 H32C 0.9800
C33 H33A 0.9800
C33 H33B 0.9800
C33 H33C 0.9800
C22 H22A 0.9800
C22 H22B 0.9800
C22 H22C 0.9800
C42 H42A 0.9800
C42 H42B 0.9800
C42 H42C 0.9800
